data_7705355
loop_
_publ_author_name
'Helling, Christoph'
'W\"olper, Christoph'
'Schulz, Stephan'

_publ_section_title
;
 Synthesis of heteroleptic gallium-substituted antimony hydrides by
 stepwise \b-H elimination.
;
_journal_issue 34
_journal_name_full 'Dalton transactions (Cambridge, England : 2003)'
_journal_page_first 11835
_journal_page_last 11842
_journal_paper_doi 10.1039/d0dt01937b
_journal_volume 49
_journal_year 2020
_chemical_formula_sum 'C35 H60 Cl Ga N3 Sb Si2'
_chemical_formula_weight 805.96
_space_group_crystal_system monoclinic
_space_group_IT_number 14
_space_group_name_Hall '-P 2ybc'
_space_group_name_H-M_alt 'P 1 21/c 1'
_atom_sites_solution_hydrogens mixed
_atom_sites_solution_primary direct
_atom_sites_solution_secondary difmap
_audit_creation_method SHELXL-2017/1
_audit_update_record
;
2020-05-27 deposited with the CCDC.	2020-07-14 downloaded from the CCDC.
;
_cell_angle_alpha 90
_cell_angle_beta 103.101(14)
_cell_angle_gamma 90
_cell_formula_units_Z 4
_cell_length_a 9.861(3)
_cell_length_b 19.979(6)
_cell_length_c 20.390(6)
_cell_measurement_reflns_used 8046
_cell_measurement_temperature 100(2)
_cell_measurement_theta_max 33.31
_cell_measurement_theta_min 2.59
_cell_volume 3913(2)
_computing_cell_refinement 'BRUKER APEX2(v2009.5-1)'
_computing_data_collection 'BRUKER APEX2(v2009.5-1)'
_computing_data_reduction 'BRUKER APEX2(v2009.5-1)'
_computing_molecular_graphics 'ORTEP/PLATON (Spek)'
_computing_publication_material 'BRUKER AXS SHELXTL (c) 2008 / Vers. 2008/4'
_computing_structure_refinement 'SHELXL-2017/1 (Sheldrick, 2017)'
_computing_structure_solution 'BRUKER APEX2(v2009.5-1)'
_diffrn_ambient_temperature 100(2)
_diffrn_detector_area_resol_mean 512
_diffrn_measured_fraction_theta_full 1.000
_diffrn_measured_fraction_theta_max 1.000
_diffrn_measurement_device_type 'Bruker D8 KAPPA II (APEX II detector)'
_diffrn_measurement_method 'Data collection strategy APEX 2/COSMO'
_diffrn_radiation_monochromator 'Triumph Goebel mirror'
_diffrn_radiation_source 'fine-focus sealed tube'
_diffrn_radiation_type MoK\a
_diffrn_radiation_wavelength 0.71073
_diffrn_reflns_av_R_equivalents 0.0459
_diffrn_reflns_av_unetI/netI 0.0258
_diffrn_reflns_Laue_measured_fraction_full 1.000
_diffrn_reflns_Laue_measured_fraction_max 1.000
_diffrn_reflns_limit_h_max 15
_diffrn_reflns_limit_h_min -15
_diffrn_reflns_limit_k_max 30
_diffrn_reflns_limit_k_min -30
_diffrn_reflns_limit_l_max 31
_diffrn_reflns_limit_l_min -30
_diffrn_reflns_number 146299
_diffrn_reflns_point_group_measured_fraction_full 1.000
_diffrn_reflns_point_group_measured_fraction_max 1.000
_diffrn_reflns_theta_full 25.242
_diffrn_reflns_theta_max 33.141
_diffrn_reflns_theta_min 1.446
_exptl_absorpt_coefficient_mu 1.535
_exptl_absorpt_correction_T_max 0.75
_exptl_absorpt_correction_T_min 0.59
_exptl_absorpt_correction_type multi-scan
_exptl_absorpt_process_details
; 
 SADABS
 R.H. Blessing, Acta Cryst. (1995) A51 33-38 
;
_exptl_crystal_colour colourless
_exptl_crystal_density_diffrn 1.368
_exptl_crystal_description block
_exptl_crystal_F_000 1672
_exptl_crystal_size_max 0.275
_exptl_crystal_size_mid 0.184
_exptl_crystal_size_min 0.078
_refine_diff_density_max 1.852
_refine_diff_density_min -0.607
_refine_diff_density_rms 0.080
_refine_ls_extinction_method none
_refine_ls_goodness_of_fit_ref 1.026
_refine_ls_hydrogen_treatment mixed
_refine_ls_matrix_type full
_refine_ls_number_parameters 447
_refine_ls_number_reflns 14916
_refine_ls_number_restraints 31
_refine_ls_restrained_S_all 1.027
_refine_ls_R_factor_all 0.0555
_refine_ls_R_factor_gt 0.0292
_refine_ls_shift/su_max 0.007
_refine_ls_shift/su_mean 0.000
_refine_ls_structure_factor_coef Fsqd
_refine_ls_weighting_details 'w=1/[\s^2^(Fo^2^)+(0.0298P)^2^+3.0636P] where P=(Fo^2^+2Fc^2^)/3'
_refine_ls_weighting_scheme calc
_refine_ls_wR_factor_gt 0.0685
_refine_ls_wR_factor_ref 0.0825
_reflns_Friedel_coverage 0.000
_reflns_number_gt 10070
_reflns_number_total 14916
_reflns_threshold_expression 'I > 2\s(I)'
_cod_data_source_file d0dt01937b2.cif
_cod_data_source_block ch_353m
_cod_depositor_comments
;
The following automatic conversions were performed:

data item '_atom_sites_solution_secondary' value 'diffmap' was
changed to 'difmap'.

Automatic conversion script
Id: cif_fix_values 7556 2019-12-06 15:28:31Z antanas 
;
_cod_original_sg_symbol_H-M 'P 21/c'
_cod_database_code 7705355
_shelx_shelxl_version_number 2017/1
_shelx_space_group_comment
;
The symmetry employed for this shelxl refinement is uniquely defined
by the following loop, which should always be used as a source of
symmetry information in preference to the above space-group names.
They are only intended as comments.
;
_shelx_estimated_absorpt_t_min 0.678
_shelx_estimated_absorpt_t_max 0.890

loop_
_space_group_symop_operation_xyz
'x, y, z'
'-x, y+1/2, -z+1/2'
'-x, -y, -z'
'x, -y-1/2, z-1/2'

loop_
_atom_site_label
_atom_site_type_symbol
_atom_site_fract_x
_atom_site_fract_y
_atom_site_fract_z
_atom_site_U_iso_or_equiv
_atom_site_adp_type
_atom_site_occupancy
_atom_site_site_symmetry_order
_atom_site_calc_flag
_atom_site_refinement_flags_posn
_atom_site_refinement_flags_adp
_atom_site_refinement_flags_occupancy
_atom_site_disorder_assembly
_atom_site_disorder_group
Sb1 Sb 0.36667(2) 0.24834(2) 0.73715(2) 0.02715(4) Uani 1 1 d D . . . .
Ga1 Ga 0.33357(2) 0.24982(2) 0.86266(2) 0.01241(4) Uani 1 1 d . . . . .
Cl1 Cl 0.11484(4) 0.24902(2) 0.87296(2) 0.02415(8) Uani 1 1 d . . . . .
Si2 Si 0.09302(5) 0.32719(2) 0.65086(2) 0.02174(10) Uani 1 1 d . . . . .
N1 N 0.41996(12) 0.17702(6) 0.92186(6) 0.0133(2) Uani 1 1 d . . . . .
N2 N 0.42213(12) 0.32253(6) 0.92013(6) 0.0136(2) Uani 1 1 d . . . . .
N3 N 0.16429(13) 0.25199(7) 0.68351(7) 0.0184(2) Uani 1 1 d . . . . .
C1 C 0.46236(15) 0.18744(8) 0.98763(7) 0.0156(3) Uani 1 1 d . . . . .
C2 C 0.46773(16) 0.25086(8) 1.01788(7) 0.0172(2) Uani 1 1 d . . . . .
H2 H 0.477317 0.251229 1.065297 0.021 Uiso 1 1 calc R U . . .
C3 C 0.46070(15) 0.31339(7) 0.98676(7) 0.0150(3) Uani 1 1 d . . . . .
C4 C 0.51332(19) 0.13035(8) 1.03507(8) 0.0225(3) Uani 1 1 d . . . . .
H4A H 0.540277 0.092796 1.009837 0.034 Uiso 1 1 calc R U . . .
H4B H 0.438843 0.116104 1.056643 0.034 Uiso 1 1 calc R U . . .
H4C H 0.593997 0.145010 1.069597 0.034 Uiso 1 1 calc R U . . .
C5 C 0.50384(18) 0.37291(8) 1.03191(8) 0.0210(3) Uani 1 1 d . . . . .
H5A H 0.578656 0.397034 1.017536 0.032 Uiso 1 1 calc R U . . .
H5B H 0.537073 0.357680 1.078471 0.032 Uiso 1 1 calc R U . . .
H5C H 0.423899 0.402774 1.029109 0.032 Uiso 1 1 calc R U . . .
C6 C 0.42847(15) 0.11143(7) 0.89330(7) 0.0146(3) Uani 1 1 d . . . . .
C7 C 0.33020(15) 0.06195(8) 0.89846(8) 0.0173(3) Uani 1 1 d . . . . .
C8 C 0.33810(17) 0.00070(8) 0.86615(8) 0.0203(3) Uani 1 1 d . . . . .
H8 H 0.272161 -0.033304 0.868717 0.024 Uiso 1 1 calc R U . . .
C9 C 0.43960(18) -0.01159(8) 0.83054(8) 0.0216(3) Uani 1 1 d . . . . .
H9 H 0.442354 -0.053422 0.808723 0.026 Uiso 1 1 calc R U . . .
C10 C 0.53698(17) 0.03732(8) 0.82686(8) 0.0199(3) Uani 1 1 d . . . . .
H10 H 0.607555 0.028332 0.803165 0.024 Uiso 1 1 calc R U . . .
C11 C 0.53331(15) 0.09955(8) 0.85732(8) 0.0168(3) Uani 1 1 d . . . . .
C12 C 0.21825(17) 0.07009(8) 0.93907(10) 0.0235(3) Uani 1 1 d . . . . .
H12 H 0.230024 0.115042 0.961209 0.028 Uiso 1 1 calc R U . . .
C13 C 0.2323(2) 0.01631(10) 0.99422(11) 0.0335(4) Uani 1 1 d . . . . .
H13A H 0.209863 -0.027659 0.973260 0.050 Uiso 1 1 calc R U . . .
H13B H 0.167902 0.026367 1.023129 0.050 Uiso 1 1 calc R U . . .
H13C H 0.327958 0.015977 1.021382 0.050 Uiso 1 1 calc R U . . .
C14 C 0.07282(19) 0.06614(10) 0.89436(12) 0.0362(5) Uani 1 1 d . . . . .
H14A H 0.057572 0.104288 0.863338 0.054 Uiso 1 1 calc R U . . .
H14B H 0.004099 0.067226 0.922335 0.054 Uiso 1 1 calc R U . . .
H14C H 0.062854 0.024367 0.868524 0.054 Uiso 1 1 calc R U . . .
C15 C 0.64331(16) 0.15192(8) 0.85356(8) 0.0185(3) Uani 1 1 d . . . . .
H15 H 0.594520 0.196007 0.844871 0.022 Uiso 1 1 calc R U . . .
C16 C 0.74978(17) 0.15797(9) 0.92032(9) 0.0244(3) Uani 1 1 d . . . . .
H16A H 0.790603 0.113938 0.933663 0.037 Uiso 1 1 calc R U . . .
H16B H 0.703836 0.174663 0.954959 0.037 Uiso 1 1 calc R U . . .
H16C H 0.823364 0.189201 0.915270 0.037 Uiso 1 1 calc R U . . .
C17 C 0.71815(19) 0.14014(10) 0.79619(9) 0.0269(4) Uani 1 1 d . . . . .
H17A H 0.649173 0.136426 0.753399 0.040 Uiso 1 1 calc R U . . .
H17B H 0.772408 0.098681 0.804623 0.040 Uiso 1 1 calc R U . . .
H17C H 0.780599 0.177807 0.793949 0.040 Uiso 1 1 calc R U . . .
C18 C 0.44849(15) 0.38666(7) 0.89248(7) 0.0149(3) Uani 1 1 d . . . . .
C19 C 0.34955(16) 0.43790(8) 0.88523(8) 0.0170(3) Uani 1 1 d . . . . .
C20 C 0.38136(18) 0.49904(8) 0.85858(8) 0.0208(3) Uani 1 1 d . . . . .
H20 H 0.314652 0.534138 0.852113 0.025 Uiso 1 1 calc R U . . .
C21 C 0.50796(19) 0.50950(8) 0.84141(8) 0.0228(3) Uani 1 1 d . . . . .
H21 H 0.528089 0.551707 0.824368 0.027 Uiso 1 1 calc R U . . .
C22 C 0.60449(18) 0.45858(9) 0.84912(9) 0.0228(3) Uani 1 1 d . . . . .
H22 H 0.691147 0.466050 0.837383 0.027 Uiso 1 1 calc R U . . .
C23 C 0.57668(16) 0.39607(8) 0.87397(8) 0.0190(3) Uani 1 1 d . . . . .
C24 C 0.21093(16) 0.43002(8) 0.90505(9) 0.0212(3) Uani 1 1 d . . . . .
H24 H 0.211017 0.385835 0.928107 0.025 Uiso 1 1 calc R U . . .
C25 C 0.1865(2) 0.48507(9) 0.95374(10) 0.0298(4) Uani 1 1 d . . . . .
H25A H 0.179034 0.528530 0.930922 0.045 Uiso 1 1 calc R U . . .
H25B H 0.264748 0.485976 0.993151 0.045 Uiso 1 1 calc R U . . .
H25C H 0.100128 0.475802 0.968199 0.045 Uiso 1 1 calc R U . . .
C26 C 0.09374(19) 0.42963(11) 0.84218(11) 0.0344(4) Uani 1 1 d . . . . .
H26A H 0.096795 0.471018 0.816762 0.052 Uiso 1 1 calc R U . . .
H26B H 0.004097 0.426536 0.855115 0.052 Uiso 1 1 calc R U . . .
H26C H 0.104706 0.391090 0.814109 0.052 Uiso 1 1 calc R U . . .
C27 C 0.68719(17) 0.34179(9) 0.88233(9) 0.0228(3) Uani 1 1 d . . . . .
H27 H 0.643856 0.298881 0.892427 0.027 Uiso 1 1 calc R U . . .
C28 C 0.8086(2) 0.35713(11) 0.94131(10) 0.0335(4) Uani 1 1 d . . . . .
H28A H 0.880583 0.322756 0.944045 0.050 Uiso 1 1 calc R U . . .
H28B H 0.775760 0.357457 0.983208 0.050 Uiso 1 1 calc R U . . .
H28C H 0.847649 0.401051 0.934620 0.050 Uiso 1 1 calc R U . . .
C29 C 0.74023(18) 0.33150(10) 0.81776(10) 0.0278(4) Uani 1 1 d . . . . .
H29A H 0.662567 0.318050 0.780992 0.042 Uiso 1 1 calc R U . . .
H29B H 0.811643 0.296465 0.825293 0.042 Uiso 1 1 calc R U . . .
H29C H 0.780301 0.373411 0.805808 0.042 Uiso 1 1 calc R U . . .
Si1 Si 0.0961(9) 0.1758(5) 0.6542(5) 0.0206(8) Uani 0.49(3) 1 d D . P A 1
C30 C 0.1566(14) 0.1093(6) 0.7179(8) 0.054(2) Uani 0.49(3) 1 d D . P A 1
H30A H 0.100491 0.068894 0.705322 0.081 Uiso 0.49(3) 1 calc R U P A 1
H30B H 0.146575 0.124875 0.762142 0.081 Uiso 0.49(3) 1 calc R U P A 1
H30C H 0.254650 0.099190 0.719814 0.081 Uiso 0.49(3) 1 calc R U P A 1
C31 C -0.0976(11) 0.1784(10) 0.6396(9) 0.034(2) Uani 0.49(3) 1 d D . P A 1
H31A H -0.133661 0.215411 0.609126 0.051 Uiso 0.49(3) 1 calc R U P A 1
H31B H -0.124179 0.185033 0.682650 0.051 Uiso 0.49(3) 1 calc R U P A 1
H31C H -0.136570 0.136064 0.619456 0.051 Uiso 0.49(3) 1 calc R U P A 1
C32 C 0.1452(19) 0.1496(9) 0.5744(7) 0.040(3) Uani 0.49(3) 1 d D . P A 1
H32A H 0.127511 0.186511 0.541979 0.061 Uiso 0.49(3) 1 calc R U P A 1
H32B H 0.089628 0.110606 0.555429 0.061 Uiso 0.49(3) 1 calc R U P A 1
H32C H 0.244301 0.137868 0.584139 0.061 Uiso 0.49(3) 1 calc R U P A 1
Si1' Si 0.0793(12) 0.1753(5) 0.6610(5) 0.0239(10) Uani 0.51(3) 1 d D . P A 2
C30' C 0.111(2) 0.1143(5) 0.7321(6) 0.057(4) Uani 0.51(3) 1 d D . P A 2
H30E H 0.052282 0.074584 0.718999 0.085 Uiso 0.51(3) 1 calc R U P A 2
H30D H 0.086877 0.135062 0.771604 0.085 Uiso 0.51(3) 1 calc R U P A 2
H30F H 0.208812 0.101108 0.743088 0.085 Uiso 0.51(3) 1 calc R U P A 2
C31' C -0.1132(12) 0.1871(10) 0.6364(9) 0.035(2) Uani 0.51(3) 1 d D . P A 2
H31E H -0.137320 0.213451 0.594879 0.052 Uiso 0.51(3) 1 calc R U P A 2
H31D H -0.144437 0.210686 0.672466 0.052 Uiso 0.51(3) 1 calc R U P A 2
H31F H -0.158871 0.143296 0.629007 0.052 Uiso 0.51(3) 1 calc R U P A 2
C32' C 0.1420(18) 0.1383(8) 0.5894(8) 0.040(2) Uani 0.51(3) 1 d D . P A 2
H32E H 0.110327 0.165912 0.549117 0.048 Uiso 0.51(3) 1 calc R U P A 2
H32D H 0.104573 0.092864 0.580572 0.048 Uiso 0.51(3) 1 calc R U P A 2
H32F H 0.243919 0.136493 0.600763 0.048 Uiso 0.51(3) 1 calc R U P A 2
C33 C -0.0686(2) 0.34619(12) 0.68088(14) 0.0461(6) Uani 1 1 d . . . . .
H33A H -0.079292 0.394780 0.683883 0.069 Uiso 1 1 calc R U . . .
H33B H -0.061563 0.326123 0.725380 0.069 Uiso 1 1 calc R U . . .
H33C H -0.149528 0.327611 0.649097 0.069 Uiso 1 1 calc R U . . .
C34 C 0.2143(2) 0.39916(10) 0.67518(12) 0.0367(5) Uani 1 1 d . . . . .
H34A H 0.295835 0.393120 0.655834 0.055 Uiso 1 1 calc R U . . .
H34B H 0.244218 0.401380 0.724360 0.055 Uiso 1 1 calc R U . . .
H34C H 0.166616 0.440813 0.658139 0.055 Uiso 1 1 calc R U . . .
C35 C 0.0509(3) 0.32429(13) 0.55696(11) 0.0491(6) Uani 1 1 d . . . . .
H35A H 0.013156 0.367625 0.539005 0.074 Uiso 1 1 calc R U . . .
H35B H -0.018294 0.289183 0.541297 0.074 Uiso 1 1 calc R U . . .
H35C H 0.135633 0.314528 0.541258 0.074 Uiso 1 1 calc R U . . .
H1 H 0.432(3) 0.3260(9) 0.7386(14) 0.059 Uiso 1 1 d D U . . .

loop_
_atom_site_aniso_label
_atom_site_aniso_U_11
_atom_site_aniso_U_22
_atom_site_aniso_U_33
_atom_site_aniso_U_23
_atom_site_aniso_U_13
_atom_site_aniso_U_12
Sb1 0.01373(5) 0.05310(8) 0.01311(5) 0.00112(5) -0.00011(3) 0.00075(5)
Ga1 0.01099(6) 0.01245(7) 0.01250(7) -0.00047(6) -0.00008(5) 0.00093(6)
Cl1 0.01174(14) 0.02117(17) 0.0390(2) -0.00124(17) 0.00470(13) 0.00067(14)
Si2 0.0170(2) 0.0212(2) 0.0242(2) 0.00484(18) -0.00123(17) -0.00057(16)
N1 0.0127(5) 0.0129(6) 0.0140(5) -0.0001(4) 0.0023(4) 0.0013(4)
N2 0.0138(5) 0.0130(6) 0.0135(5) 0.0001(4) 0.0021(4) -0.0007(4)
N3 0.0159(5) 0.0208(6) 0.0155(5) 0.0003(5) -0.0030(4) -0.0011(5)
C1 0.0152(6) 0.0175(7) 0.0139(6) 0.0018(5) 0.0030(5) 0.0020(5)
C2 0.0219(6) 0.0177(6) 0.0114(6) -0.0003(6) 0.0028(5) 0.0016(6)
C3 0.0149(6) 0.0157(7) 0.0142(6) -0.0029(5) 0.0030(5) 0.0001(5)
C4 0.0290(8) 0.0193(8) 0.0176(7) 0.0047(6) 0.0018(6) 0.0046(6)
C5 0.0255(8) 0.0196(8) 0.0168(7) -0.0048(6) 0.0022(6) -0.0018(6)
C6 0.0145(6) 0.0142(6) 0.0141(6) -0.0002(5) 0.0014(5) 0.0040(5)
C7 0.0148(6) 0.0139(6) 0.0223(7) 0.0007(5) 0.0026(5) 0.0023(5)
C8 0.0220(7) 0.0144(7) 0.0228(8) -0.0003(6) 0.0017(6) 0.0009(5)
C9 0.0273(8) 0.0167(7) 0.0201(7) -0.0017(6) 0.0040(6) 0.0052(6)
C10 0.0224(7) 0.0202(7) 0.0174(7) -0.0005(6) 0.0053(6) 0.0065(6)
C11 0.0164(6) 0.0184(7) 0.0153(7) 0.0016(5) 0.0030(5) 0.0055(5)
C12 0.0203(7) 0.0167(7) 0.0366(10) -0.0022(6) 0.0130(7) -0.0004(6)
C13 0.0418(11) 0.0230(9) 0.0435(11) 0.0026(8) 0.0262(9) -0.0005(8)
C14 0.0180(8) 0.0293(10) 0.0626(14) -0.0062(9) 0.0116(8) -0.0008(7)
C15 0.0154(6) 0.0211(7) 0.0195(7) 0.0014(6) 0.0052(5) 0.0030(5)
C16 0.0156(7) 0.0316(9) 0.0247(8) 0.0000(7) 0.0019(6) 0.0015(6)
C17 0.0246(8) 0.0327(9) 0.0269(9) -0.0015(7) 0.0130(7) 0.0002(7)
C18 0.0159(6) 0.0138(6) 0.0144(6) -0.0010(5) 0.0022(5) -0.0021(5)
C19 0.0179(7) 0.0143(7) 0.0179(7) -0.0008(5) 0.0021(5) 0.0001(5)
C20 0.0256(8) 0.0155(7) 0.0207(7) 0.0009(6) 0.0039(6) 0.0000(6)
C21 0.0319(9) 0.0176(7) 0.0198(7) 0.0014(6) 0.0076(6) -0.0055(6)
C22 0.0242(8) 0.0223(8) 0.0237(8) -0.0012(6) 0.0096(6) -0.0064(6)
C23 0.0193(7) 0.0175(7) 0.0213(7) -0.0022(6) 0.0070(6) -0.0028(5)
C24 0.0186(7) 0.0164(7) 0.0296(9) 0.0019(6) 0.0079(6) 0.0017(5)
C25 0.0345(9) 0.0198(8) 0.0409(11) 0.0007(7) 0.0209(8) 0.0047(7)
C26 0.0203(8) 0.0384(11) 0.0419(11) 0.0066(9) 0.0012(7) -0.0011(7)
C27 0.0178(7) 0.0217(8) 0.0302(9) -0.0003(6) 0.0085(6) -0.0010(6)
C28 0.0276(9) 0.0434(11) 0.0282(9) -0.0014(8) 0.0035(7) 0.0085(8)
C29 0.0177(7) 0.0359(10) 0.0307(9) -0.0099(8) 0.0077(6) -0.0028(7)
Si1 0.0185(12) 0.0199(11) 0.0227(17) -0.0024(10) 0.0030(9) -0.0022(9)
C30 0.060(5) 0.036(3) 0.060(5) 0.008(3) 0.002(4) -0.008(3)
C31 0.030(4) 0.040(5) 0.035(4) -0.011(3) 0.011(3) -0.008(3)
C32 0.036(3) 0.047(6) 0.040(5) -0.023(4) 0.013(4) -0.002(4)
Si1' 0.026(2) 0.0221(10) 0.0209(14) -0.0015(9) 0.0004(12) -0.0074(13)
C30' 0.089(8) 0.024(3) 0.042(4) 0.015(3) -0.014(4) -0.022(4)
C31' 0.023(3) 0.040(5) 0.044(5) -0.017(3) 0.013(3) -0.020(3)
C32' 0.034(3) 0.039(4) 0.044(5) -0.013(4) 0.006(4) 0.000(3)
C33 0.0218(9) 0.0389(12) 0.0757(18) -0.0149(12) 0.0070(10) 0.0054(8)
C34 0.0335(10) 0.0279(10) 0.0477(12) 0.0017(9) 0.0067(9) -0.0081(8)
C35 0.0610(15) 0.0507(14) 0.0265(10) 0.0175(10) -0.0092(10) -0.0113(12)

loop_
_atom_type_symbol
_atom_type_description
_atom_type_scat_dispersion_real
_atom_type_scat_dispersion_imag
_atom_type_scat_source
C C 0.0033 0.0016 'International Tables Vol C Tables 4.2.6.8 and 6.1.1.4'
H H 0.0000 0.0000 'International Tables Vol C Tables 4.2.6.8 and 6.1.1.4'
N N 0.0061 0.0033 'International Tables Vol C Tables 4.2.6.8 and 6.1.1.4'
Si Si 0.0817 0.0704 'International Tables Vol C Tables 4.2.6.8 and 6.1.1.4'
Cl Cl 0.1484 0.1585 'International Tables Vol C Tables 4.2.6.8 and 6.1.1.4'
Ga Ga 0.2307 1.6083 'International Tables Vol C Tables 4.2.6.8 and 6.1.1.4'
Sb Sb -0.5866 1.5461 'International Tables Vol C Tables 4.2.6.8 and 6.1.1.4'

loop_
_geom_angle_atom_site_label_1
_geom_angle_atom_site_label_2
_geom_angle_atom_site_label_3
_geom_angle
_geom_angle_site_symmetry_1
_geom_angle_site_symmetry_3
_geom_angle_publ_flag
N3 Sb1 Ga1 101.35(4) . . ?
N2 Ga1 N1 96.33(6) . . ?
N2 Ga1 Cl1 105.20(4) . . ?
N1 Ga1 Cl1 103.49(4) . . ?
N2 Ga1 Sb1 116.94(4) . . ?
N1 Ga1 Sb1 117.08(4) . . ?
Cl1 Ga1 Sb1 115.279(19) . . ?
N3 Si2 C34 112.83(9) . . ?
N3 Si2 C35 110.19(10) . . ?
C34 Si2 C35 106.10(11) . . ?
N3 Si2 C33 110.66(10) . . ?
C34 Si2 C33 107.40(11) . . ?
C35 Si2 C33 109.51(13) . . ?
C1 N1 C6 121.06(12) . . ?
C1 N1 Ga1 119.98(10) . . ?
C6 N1 Ga1 118.85(9) . . ?
C3 N2 C18 118.81(12) . . ?
C3 N2 Ga1 119.69(10) . . ?
C18 N2 Ga1 121.50(10) . . ?
Si1 N3 Si2 123.0(3) . . ?
Si2 N3 Si1' 122.0(3) . . ?
Si1 N3 Sb1 114.3(3) . . ?
Si2 N3 Sb1 119.94(7) . . ?
Si1' N3 Sb1 117.3(3) . . ?
N1 C1 C2 123.84(14) . . ?
N1 C1 C4 120.85(14) . . ?
C2 C1 C4 115.29(13) . . ?
C3 C2 C1 127.92(13) . . ?
N2 C3 C2 123.87(13) . . ?
N2 C3 C5 119.28(14) . . ?
C2 C3 C5 116.82(13) . . ?
C7 C6 C11 121.17(14) . . ?
C7 C6 N1 120.27(13) . . ?
C11 C6 N1 118.48(13) . . ?
C8 C7 C6 117.82(14) . . ?
C8 C7 C12 118.10(14) . . ?
C6 C7 C12 124.05(14) . . ?
C9 C8 C7 121.69(15) . . ?
C10 C9 C8 119.73(15) . . ?
C9 C10 C11 121.15(15) . . ?
C10 C11 C6 118.42(15) . . ?
C10 C11 C15 120.01(14) . . ?
C6 C11 C15 121.53(14) . . ?
C14 C12 C7 111.64(16) . . ?
C14 C12 C13 108.60(16) . . ?
C7 C12 C13 111.38(14) . . ?
C11 C15 C16 111.36(13) . . ?
C11 C15 C17 113.83(14) . . ?
C16 C15 C17 109.86(13) . . ?
C19 C18 C23 121.32(14) . . ?
C19 C18 N2 120.44(13) . . ?
C23 C18 N2 118.23(13) . . ?
C18 C19 C20 117.84(15) . . ?
C18 C19 C24 122.98(14) . . ?
C20 C19 C24 119.19(14) . . ?
C21 C20 C19 121.52(15) . . ?
C22 C21 C20 119.88(15) . . ?
C21 C22 C23 120.92(15) . . ?
C22 C23 C18 118.49(15) . . ?
C22 C23 C27 118.92(14) . . ?
C18 C23 C27 122.55(14) . . ?
C19 C24 C26 109.54(15) . . ?
C19 C24 C25 112.34(14) . . ?
C26 C24 C25 110.37(15) . . ?
C23 C27 C28 111.13(15) . . ?
C23 C27 C29 111.98(15) . . ?
C28 C27 C29 110.12(14) . . ?
N3 Si1 C30 110.6(6) . . ?
N3 Si1 C31 109.7(8) . . ?
C30 Si1 C31 106.6(6) . . ?
N3 Si1 C32 113.1(7) . . ?
C30 Si1 C32 107.5(6) . . ?
C31 Si1 C32 109.0(7) . . ?
N3 Si1' C32' 109.1(7) . . ?
N3 Si1' C31' 110.9(7) . . ?
C32' Si1' C31' 109.7(6) . . ?
N3 Si1' C30' 112.5(6) . . ?
C32' Si1' C30' 108.9(6) . . ?
C31' Si1' C30' 105.7(6) . . ?

loop_
_geom_bond_atom_site_label_1
_geom_bond_atom_site_label_2
_geom_bond_distance
_geom_bond_site_symmetry_2
_geom_bond_publ_flag
Sb1 N3 2.0482(14) . ?
Sb1 Ga1 2.6524(8) . ?
Ga1 N2 1.9450(13) . ?
Ga1 N1 1.9575(13) . ?
Ga1 Cl1 2.2141(7) . ?
Si2 N3 1.7268(15) . ?
Si2 C34 1.864(2) . ?
Si2 C35 1.866(2) . ?
Si2 C33 1.871(2) . ?
N1 C1 1.3276(19) . ?
N1 C6 1.4442(19) . ?
N2 C3 1.3377(19) . ?
N2 C18 1.4468(19) . ?
N3 Si1 1.716(11) . ?
N3 Si1' 1.757(11) . ?
C1 C2 1.405(2) . ?
C1 C4 1.506(2) . ?
C2 C3 1.396(2) . ?
C3 C5 1.505(2) . ?
C6 C7 1.405(2) . ?
C6 C11 1.417(2) . ?
C7 C8 1.401(2) . ?
C7 C12 1.531(2) . ?
C8 C9 1.385(2) . ?
C9 C10 1.384(2) . ?
C10 C11 1.394(2) . ?
C11 C15 1.522(2) . ?
C12 C14 1.517(3) . ?
C12 C13 1.539(3) . ?
C15 C16 1.524(2) . ?
C15 C17 1.536(2) . ?
C18 C19 1.399(2) . ?
C18 C23 1.411(2) . ?
C19 C20 1.401(2) . ?
C19 C24 1.519(2) . ?
C20 C21 1.387(2) . ?
C21 C22 1.378(3) . ?
C22 C23 1.398(2) . ?
C23 C27 1.519(2) . ?
C24 C26 1.519(3) . ?
C24 C25 1.537(2) . ?
C27 C28 1.524(3) . ?
C27 C29 1.537(2) . ?
Si1 C30 1.859(9) . ?
Si1 C31 1.865(10) . ?
Si1 C32 1.875(9) . ?
Si1' C32' 1.863(9) . ?
Si1' C31' 1.865(9) . ?
Si1' C30' 1.866(8) . ?
